data_2020937
loop_
_publ_author_name
'Kiwada, Tatsuto'
'Takayama, Hiroshi'
'Hirasaki, Aika'
'Ogawa, Kazuma'
'Odani, Akira'

_publ_section_title
;
 Asymmetric structure of
 <i>cis</i>-[<i>N</i>-(9-anthracenylmethyl)-1,2-ethanediamine]dipyridineplatinum(II)
 dinitrate
;
_journal_coeditor_code QS3062
_journal_issue 11
_journal_name_full 'Acta Crystallographica Section C'
_journal_page_first 975
_journal_page_last 978
_journal_paper_doi 10.1107/S2053229617014255
_journal_volume 73
_journal_year 2017
_chemical_formula_iupac '[Pt (C17 H18 N2) (C5 H5 N1)2] (N O3)2'
_chemical_formula_moiety 'C27 H28 N4 Pt 2+, 2(N O3 -)'
_chemical_formula_sum 'C27 H28 N6 O6 Pt'
_chemical_formula_weight 727.64
_chemical_name_systematic
;
<i>cis</i>-{<i>N</i>-[(Anthracen-9-yl)methyl]ethane-1,2-diamine}bis(pyridine-\
\k<i>N</i>)platinum(II) dinitrate
;
_space_group_crystal_system triclinic
_space_group_IT_number 2
_space_group_name_Hall '-P 1'
_space_group_name_H-M_alt 'P -1'
_symmetry_space_group_name_Hall '-P 1'
_symmetry_space_group_name_H-M 'P -1'
_atom_sites_solution_hydrogens geom
_audit_creation_method SHELXL-2016/6
_cell_angle_alpha 98.7061(14)
_cell_angle_beta 110.5915(15)
_cell_angle_gamma 113.5911(16)
_cell_formula_units_Z 2
_cell_length_a 10.264(2)
_cell_length_b 12.066(3)
_cell_length_c 13.382(3)
_cell_measurement_reflns_used 4674
_cell_measurement_temperature 173(2)
_cell_measurement_theta_max 27.5
_cell_measurement_theta_min 3.2
_cell_volume 1336.8(5)
_computing_cell_refinement
;
CrystalClear (Rigaku, 2000)
;
_computing_data_collection
;
CrystalClear (Rigaku, 2000)
;
_computing_data_reduction
;
CrystalClear (Rigaku, 2000)
;
_computing_molecular_graphics
;
SHELXL2016 (Sheldrick, 2015b)
;
_computing_publication_material
;
ORTEP-3 (Farrugia, 2012)
;
_computing_structure_refinement
;
SHELXT (Sheldrick, 2015a)
;
_computing_structure_solution
;
SIR2014 (Burla <i>et al.</i>,  2015)
;
_diffrn_ambient_temperature 173(2)
_diffrn_measured_fraction_theta_full 0.968
_diffrn_measured_fraction_theta_max 0.949
_diffrn_measurement_device_type 'Rigaku Saturn'
_diffrn_measurement_method \w
_diffrn_radiation_type MoK\a
_diffrn_radiation_wavelength 0.7107
_diffrn_reflns_av_R_equivalents 0.0229
_diffrn_reflns_limit_h_max 11
_diffrn_reflns_limit_h_min -13
_diffrn_reflns_limit_k_max 15
_diffrn_reflns_limit_k_min -15
_diffrn_reflns_limit_l_max 16
_diffrn_reflns_limit_l_min -17
_diffrn_reflns_number 10468
_diffrn_reflns_theta_full 25.241
_diffrn_reflns_theta_max 27.483
_diffrn_reflns_theta_min 3.197
_diffrn_standards_decay_% 0
_diffrn_standards_interval_count 0
_diffrn_standards_interval_time 0
_diffrn_standards_number 0
_exptl_absorpt_coefficient_mu 5.302
_exptl_absorpt_correction_T_max 1.000
_exptl_absorpt_correction_T_min 0.636
_exptl_absorpt_correction_type multi-scan
_exptl_absorpt_process_details
;
(CrystalClear; Rigaku, 2000)
;
_exptl_crystal_colour colorless
_exptl_crystal_density_diffrn 1.808
_exptl_crystal_description prism
_exptl_crystal_F_000 716
_exptl_crystal_size_max 0.200
_exptl_crystal_size_mid 0.200
_exptl_crystal_size_min 0.200
_refine_diff_density_max 1.852
_refine_diff_density_min -1.114
_refine_ls_extinction_method none
_refine_ls_goodness_of_fit_ref 1.041
_refine_ls_hydrogen_treatment constr
_refine_ls_matrix_type full
_refine_ls_number_parameters 361
_refine_ls_number_reflns 5837
_refine_ls_number_restraints 0
_refine_ls_restrained_S_all 1.041
_refine_ls_R_factor_all 0.0228
_refine_ls_R_factor_gt 0.0213
_refine_ls_shift/su_max 0.001
_refine_ls_shift/su_mean 0.000
_refine_ls_structure_factor_coef Fsqd
_refine_ls_weighting_details 'w=1/[\s^2^(Fo^2^)+(0.0229P)^2^] where P=(Fo^2^+2Fc^2^)/3'
_refine_ls_weighting_scheme calc
_refine_ls_wR_factor_gt 0.0500
_refine_ls_wR_factor_ref 0.0503
_reflns_number_gt 5457
_reflns_number_total 5837
_reflns_threshold_expression 'I > 2\s(I)'
_cod_data_source_file qs3062sup1.cif
_cod_data_source_block I
_cod_database_code 2020937
_shelx_space_group_comment
;
The symmetry employed for this shelxl refinement is uniquely defined
by the following loop, which should always be used as a source of
symmetry information in preference to the above space-group names.
They are only intended as comments.
;
_shelx_estimated_absorpt_t_min 0.417
_shelx_estimated_absorpt_t_max 0.417

loop_
_space_group_symop_operation_xyz
'x, y, z'
'-x, -y, -z'

loop_
_atom_site_type_symbol
_atom_site_label
_atom_site_fract_x
_atom_site_fract_y
_atom_site_fract_z
_atom_site_U_iso_or_equiv
_atom_site_adp_type
_atom_site_calc_flag
_atom_site_occupancy
Pt Pt1 0.05838(2) 0.20220(2) 0.20510(2) 0.01374(4) Uani d 1
N N1 0.2911(3) 0.3271(2) 0.25535(19) 0.0147(5) Uani d 1
N N2 0.1247(3) 0.1704(2) 0.3551(2) 0.0174(5) Uani d 1
N N3 -0.0188(3) 0.2202(2) 0.04821(19) 0.0153(5) Uani d 1
H H3N 0.061208 0.224607 0.020514 0.018 Uiso calc 1
N N4 -0.1767(3) 0.0759(2) 0.1488(2) 0.0206(5) Uani d 1
H H4BN -0.188481 -0.002700 0.150120 0.025 Uiso calc 1
H H4AN -0.211729 0.102905 0.196048 0.025 Uiso calc 1
O O1 0.1453(3) 0.1555(2) -0.06580(17) 0.0251(5) Uani d 1
O O2 0.1311(3) 0.1237(2) -0.23416(19) 0.0316(5) Uani d 1
C C14 0.0948(3) 0.4622(3) 0.1223(2) 0.0172(6) Uani d 1
O O3 -0.0227(3) 0.1860(2) -0.1959(2) 0.0400(6) Uani d 1
N N6 0.5923(3) 0.1035(3) 0.2819(2) 0.0301(6) Uani d 1
C C15 0.2204(3) 0.5293(3) 0.0956(2) 0.0182(6) Uani d 1
C C26 -0.0202(4) 0.4563(3) 0.2594(3) 0.0260(7) Uani d 1
H H26 -0.105825 0.371888 0.213417 0.031 Uiso calc 1
C C9 0.1065(4) 0.1686(3) 0.5273(3) 0.0266(7) Uani d 1
H H9 0.066114 0.187655 0.577487 0.032 Uiso calc 1
N N5 0.0838(3) 0.1557(2) -0.1667(2) 0.0229(5) Uani d 1
C C2 0.5205(3) 0.5324(3) 0.3704(3) 0.0259(7) Uani d 1
H H2 0.568846 0.613826 0.426712 0.031 Uiso calc 1
C C1 0.3650(3) 0.4429(3) 0.3362(2) 0.0188(6) Uani d 1
H H1 0.307155 0.463341 0.370833 0.023 Uiso calc 1
C C6 0.2217(3) 0.1185(3) 0.3808(2) 0.0211(6) Uani d 1
H H6 0.262572 0.101740 0.330185 0.025 Uiso calc 1
C C21 0.3374(4) 0.7163(3) 0.2636(3) 0.0267(7) Uani d 1
H H21 0.415990 0.802894 0.309382 0.032 Uiso calc 1
C C12 -0.1712(3) 0.0968(3) -0.0275(2) 0.0227(6) Uani d 1
H H12A -0.147040 0.026706 -0.044858 0.027 Uiso calc 1
H H12B -0.227792 0.106356 -0.099843 0.027 Uiso calc 1
C C10 0.0678(3) 0.1940(3) 0.4267(2) 0.0217(6) Uani d 1
H H10 -0.001556 0.229460 0.407910 0.026 Uiso calc 1
C C8 0.2047(4) 0.1151(3) 0.5534(3) 0.0287(7) Uani d 1
H H8 0.232453 0.096178 0.621808 0.034 Uiso calc 1
C C17 0.3507(4) 0.5409(3) -0.0258(3) 0.0306(7) Uani d 1
H H17 0.354979 0.501322 -0.090689 0.037 Uiso calc 1
C C22 0.2200(4) 0.6500(3) 0.2933(3) 0.0240(7) Uani d 1
C C4 0.5325(4) 0.3822(3) 0.2417(3) 0.0280(7) Uani d 1
H H4 0.589754 0.358230 0.208696 0.034 Uiso calc 1
C C5 0.3755(3) 0.2974(3) 0.2099(2) 0.0206(6) Uani d 1
H H5 0.325241 0.215161 0.154158 0.025 Uiso calc 1
C C20 0.3428(3) 0.6585(3) 0.1676(3) 0.0226(6) Uani d 1
C C7 0.2624(4) 0.0892(3) 0.4791(3) 0.0264(7) Uani d 1
H H7 0.329471 0.051578 0.495459 0.032 Uiso calc 1
C C11 -0.2749(3) 0.0643(3) 0.0314(3) 0.0243(7) Uani d 1
H H11A -0.318630 0.123827 0.033727 0.029 Uiso calc 1
H H11B -0.365337 -0.024540 -0.010430 0.029 Uiso calc 1
C C13 -0.0433(3) 0.3333(3) 0.0391(2) 0.0183(6) Uani d 1
H H13A -0.138552 0.320098 0.049504 0.022 Uiso calc 1
H H13B -0.066466 0.335362 -0.038764 0.022 Uiso calc 1
C C16 0.2290(4) 0.4740(3) -0.0021(3) 0.0224(6) Uani d 1
H H16 0.148608 0.389184 -0.051682 0.027 Uiso calc 1
C C27 0.0950(3) 0.5203(3) 0.2220(2) 0.0199(6) Uani d 1
C C25 -0.0092(4) 0.5143(4) 0.3596(3) 0.0356(8) Uani d 1
H H25 -0.085807 0.468527 0.383191 0.043 Uiso calc 1
C C19 0.4666(4) 0.7256(3) 0.1380(3) 0.0315(8) Uani d 1
H H19 0.546968 0.811583 0.184356 0.038 Uiso calc 1
C C24 0.1134(5) 0.6406(4) 0.4294(3) 0.0414(9) Uani d 1
H H24 0.118572 0.679229 0.499114 0.050 Uiso calc 1
O O4 0.6838(4) 0.0678(3) 0.3318(3) 0.0643(9) Uani d 1
O O5 0.6216(5) 0.1590(3) 0.2158(3) 0.0789(12) Uani d 1
C C23 0.2232(4) 0.7067(3) 0.3972(3) 0.0365(8) Uani d 1
H H23 0.304134 0.792388 0.444066 0.044 Uiso calc 1
C C18 0.4709(4) 0.6684(4) 0.0452(3) 0.0358(8) Uani d 1
H H18 0.554694 0.713845 0.027524 0.043 Uiso calc 1
O O6 0.4757(3) 0.0869(3) 0.2963(3) 0.0719(10) Uani d 1
C C3 0.6060(4) 0.5021(3) 0.3216(3) 0.0309(7) Uani d 1
H H3 0.713373 0.562879 0.342839 0.037 Uiso calc 1

loop_
_atom_site_aniso_label
_atom_site_aniso_U_11
_atom_site_aniso_U_22
_atom_site_aniso_U_33
_atom_site_aniso_U_12
_atom_site_aniso_U_13
_atom_site_aniso_U_23
Pt1 0.01219(6) 0.01539(6) 0.01482(6) 0.00744(5) 0.00585(4) 0.00684(4)
N1 0.0122(11) 0.0164(11) 0.0146(11) 0.0066(9) 0.0046(9) 0.0084(9)
N2 0.0145(12) 0.0182(11) 0.0176(12) 0.0067(10) 0.0061(10) 0.0081(10)
N3 0.0135(12) 0.0186(11) 0.0147(11) 0.0093(10) 0.0053(9) 0.0061(9)
N4 0.0151(12) 0.0220(12) 0.0256(13) 0.0091(10) 0.0094(11) 0.0104(11)
O1 0.0300(12) 0.0319(12) 0.0208(11) 0.0194(10) 0.0129(10) 0.0117(9)
O2 0.0414(14) 0.0331(12) 0.0259(12) 0.0159(11) 0.0231(11) 0.0113(10)
C14 0.0174(14) 0.0208(13) 0.0174(14) 0.0142(12) 0.0049(11) 0.0100(11)
O3 0.0436(15) 0.0486(15) 0.0308(13) 0.0343(13) 0.0078(11) 0.0097(12)
N6 0.0241(15) 0.0318(15) 0.0301(15) 0.0143(13) 0.0105(12) 0.0026(12)
C15 0.0174(14) 0.0209(14) 0.0209(14) 0.0129(12) 0.0070(12) 0.0127(12)
C26 0.0244(17) 0.0322(16) 0.0278(17) 0.0200(14) 0.0108(13) 0.0115(14)
C9 0.0271(17) 0.0242(15) 0.0215(16) 0.0045(13) 0.0137(14) 0.0067(13)
N5 0.0250(14) 0.0180(12) 0.0215(13) 0.0090(11) 0.0088(11) 0.0052(10)
C2 0.0191(16) 0.0193(14) 0.0248(16) 0.0067(13) 0.0006(13) 0.0019(12)
C1 0.0193(15) 0.0217(14) 0.0150(14) 0.0109(12) 0.0060(12) 0.0070(11)
C6 0.0192(15) 0.0243(14) 0.0206(15) 0.0127(13) 0.0068(12) 0.0095(12)
C21 0.0230(16) 0.0204(14) 0.0240(16) 0.0107(13) -0.0009(13) 0.0040(12)
C12 0.0177(15) 0.0201(14) 0.0201(15) 0.0056(12) 0.0041(12) 0.0032(12)
C10 0.0194(15) 0.0238(14) 0.0224(15) 0.0090(13) 0.0117(13) 0.0084(12)
C8 0.0264(17) 0.0291(16) 0.0175(15) 0.0042(14) 0.0055(13) 0.0125(13)
C17 0.0320(19) 0.0411(19) 0.0328(18) 0.0232(17) 0.0200(16) 0.0200(16)
C22 0.0266(17) 0.0258(15) 0.0200(15) 0.0181(14) 0.0053(13) 0.0065(13)
C4 0.0223(17) 0.0318(17) 0.0350(18) 0.0139(14) 0.0167(15) 0.0134(15)
C5 0.0202(15) 0.0221(14) 0.0199(15) 0.0098(13) 0.0101(12) 0.0069(12)
C20 0.0171(15) 0.0256(15) 0.0234(15) 0.0118(13) 0.0039(12) 0.0129(13)
C7 0.0208(16) 0.0257(15) 0.0268(16) 0.0110(13) 0.0042(13) 0.0119(13)
C11 0.0109(14) 0.0238(15) 0.0265(16) 0.0038(12) 0.0021(12) 0.0087(13)
C13 0.0171(15) 0.0211(14) 0.0189(14) 0.0122(12) 0.0058(12) 0.0100(12)
C16 0.0256(16) 0.0265(15) 0.0240(16) 0.0169(14) 0.0130(13) 0.0150(13)
C27 0.0221(16) 0.0247(15) 0.0192(14) 0.0180(13) 0.0071(12) 0.0104(12)
C25 0.040(2) 0.051(2) 0.036(2) 0.0317(19) 0.0231(17) 0.0211(18)
C19 0.0181(16) 0.0307(17) 0.0340(19) 0.0057(14) 0.0049(14) 0.0165(15)
C24 0.054(3) 0.054(2) 0.0252(18) 0.036(2) 0.0185(18) 0.0067(17)
O4 0.0558(19) 0.082(2) 0.066(2) 0.0550(19) 0.0147(16) 0.0256(18)
O5 0.150(4) 0.092(3) 0.090(3) 0.097(3) 0.095(3) 0.064(2)
C23 0.045(2) 0.0348(18) 0.0271(18) 0.0251(17) 0.0100(16) 0.0028(15)
C18 0.0232(18) 0.049(2) 0.042(2) 0.0162(17) 0.0179(16) 0.0277(18)
O6 0.0392(18) 0.086(2) 0.093(3) 0.0303(18) 0.0407(18) 0.009(2)
C3 0.0155(16) 0.0252(16) 0.0385(19) 0.0024(13) 0.0090(14) 0.0066(15)

loop_
_atom_type_symbol
_atom_type_description
_atom_type_scat_dispersion_real
_atom_type_scat_dispersion_imag
_atom_type_scat_source
C C 0.0033 0.0016 'International Tables Vol C Tables 4.2.6.8 and 6.1.1.4'
H H 0.0000 0.0000 'International Tables Vol C Tables 4.2.6.8 and 6.1.1.4'
N N 0.0061 0.0033 'International Tables Vol C Tables 4.2.6.8 and 6.1.1.4'
O O 0.0106 0.0060 'International Tables Vol C Tables 4.2.6.8 and 6.1.1.4'
Pt Pt -1.7033 8.3905 'International Tables Vol C Tables 4.2.6.8 and 6.1.1.4'

loop_
_geom_angle_atom_site_label_1
_geom_angle_atom_site_label_2
_geom_angle_atom_site_label_3
_geom_angle
N1 Pt1 N2 88.76(9)
N1 Pt1 N4 177.95(8)
N2 Pt1 N4 93.10(9)
N1 Pt1 N3 94.14(9)
N2 Pt1 N3 175.87(8)
N4 Pt1 N3 83.96(10)
C5 N1 C1 118.3(2)
C5 N1 Pt1 121.50(19)
C1 N1 Pt1 120.16(19)
C10 N2 C6 119.1(3)
C10 N2 Pt1 121.09(19)
C6 N2 Pt1 119.7(2)
C13 N3 C12 110.5(2)
C13 N3 Pt1 117.71(17)
C12 N3 Pt1 105.66(17)
C13 N3 H3N 107.5
C12 N3 H3N 107.5
Pt1 N3 H3N 107.5
C11 N4 Pt1 111.34(18)
C11 N4 H4BN 109.4
Pt1 N4 H4BN 109.4
C11 N4 H4AN 109.4
Pt1 N4 H4AN 109.4
H4BN N4 H4AN 108.0
C27 C14 C15 119.9(3)
C27 C14 C13 120.7(3)
C15 C14 C13 119.3(2)
O6 N6 O4 122.1(4)
O6 N6 O5 120.2(3)
O4 N6 O5 117.7(3)
C14 C15 C16 122.4(3)
C14 C15 C20 119.8(3)
C16 C15 C20 117.8(3)
C25 C26 C27 121.1(3)
C25 C26 H26 119.4
C27 C26 H26 119.4
C8 C9 C10 118.9(3)
C8 C9 H9 120.6
C10 C9 H9 120.6
O3 N5 O2 121.6(3)
O3 N5 O1 119.5(3)
O2 N5 O1 118.9(2)
C1 C2 C3 119.0(3)
C1 C2 H2 120.5
C3 C2 H2 120.5
N1 C1 C2 122.4(3)
N1 C1 H1 118.8
C2 C1 H1 118.8
N2 C6 C7 121.3(3)
N2 C6 H6 119.3
C7 C6 H6 119.3
C22 C21 C20 121.4(3)
C22 C21 H21 119.3
C20 C21 H21 119.3
N3 C12 C11 109.2(2)
N3 C12 H12A 109.8
C11 C12 H12A 109.8
N3 C12 H12B 109.8
C11 C12 H12B 109.8
H12A C12 H12B 108.3
N2 C10 C9 122.1(3)
N2 C10 H10 119.0
C9 C10 H10 119.0
C9 C8 C7 119.2(3)
C9 C8 H8 120.4
C7 C8 H8 120.4
C16 C17 C18 120.9(3)
C16 C17 H17 119.6
C18 C17 H17 119.6
C21 C22 C23 120.9(3)
C21 C22 C27 120.3(3)
C23 C22 C27 118.8(3)
C5 C4 C3 119.4(3)
C5 C4 H4 120.3
C3 C4 H4 120.3
N1 C5 C4 122.1(3)
N1 C5 H5 119.0
C4 C5 H5 119.0
C21 C20 C19 121.6(3)
C21 C20 C15 119.4(3)
C19 C20 C15 118.9(3)
C6 C7 C8 119.4(3)
C6 C7 H7 120.3
C8 C7 H7 120.3
N4 C11 C12 108.6(2)
N4 C11 H11A 110.0
C12 C11 H11A 110.0
N4 C11 H11B 110.0
C12 C11 H11B 110.0
H11A C11 H11B 108.3
N3 C13 C14 115.5(2)
N3 C13 H13A 108.4
C14 C13 H13A 108.4
N3 C13 H13B 108.4
C14 C13 H13B 108.4
H13A C13 H13B 107.5
C17 C16 C15 121.1(3)
C17 C16 H16 119.4
C15 C16 H16 119.4
C14 C27 C26 123.5(3)
C14 C27 C22 119.2(3)
C26 C27 C22 117.3(3)
C26 C25 C24 121.5(3)
C26 C25 H25 119.2
C24 C25 H25 119.2
C18 C19 C20 121.0(3)
C18 C19 H19 119.5
C20 C19 H19 119.5
C23 C24 C25 119.9(3)
C23 C24 H24 120.0
C25 C24 H24 120.0
C24 C23 C22 121.3(3)
C24 C23 H23 119.4
C22 C23 H23 119.4
C19 C18 C17 120.2(3)
C19 C18 H18 119.9
C17 C18 H18 119.9
C4 C3 C2 118.8(3)
C4 C3 H3 120.6
C2 C3 H3 120.6

loop_
_geom_bond_atom_site_label_1
_geom_bond_atom_site_label_2
_geom_bond_distance
_geom_bond_publ_flag
Pt1 N1 2.028(2) y
Pt1 N2 2.030(2) y
Pt1 N3 2.047(2) y
Pt1 N4 2.035(2) y
N1 C1 1.348(3) y
C1 C2 1.371(4) y
C2 C3 1.385(4) y
N4 C11 1.487(4) y
C11 C12 1.502(4) y
N3 C12 1.501(3) y
N3 C13 1.497(3) y
C13 C14 1.506(4) y
C14 C15 1.421(4) y
C15 C16 1.424(4) y
C19 C20 1.434(4) y
C20 C21 1.395(4) y
N1 C5 1.342(3) ?
N2 C10 1.337(4) ?
N2 C6 1.351(3) ?
N3 H3N 1.0000 ?
N4 H4BN 0.9100 ?
N4 H4AN 0.9100 ?
O1 N5 1.274(3) ?
O2 N5 1.246(3) ?
C14 C27 1.409(4) ?
O3 N5 1.243(3) ?
N6 O6 1.221(3) ?
N6 O4 1.218(4) ?
N6 O5 1.236(4) ?
C15 C20 1.436(4) ?
C26 C25 1.359(4) ?
C26 C27 1.431(4) ?
C26 H26 0.9500 ?
C9 C8 1.377(5) ?
C9 C10 1.382(4) ?
C9 H9 0.9500 ?
C2 H2 0.9500 ?
C1 H1 0.9500 ?
C6 C7 1.379(4) ?
C6 H6 0.9500 ?
C21 C22 1.383(4) ?
C21 H21 0.9500 ?
C12 H12A 0.9900 ?
C12 H12B 0.9900 ?
C10 H10 0.9500 ?
C8 C7 1.380(5) ?
C8 H8 0.9500 ?
C17 C16 1.364(4) ?
C17 C18 1.416(5) ?
C17 H17 0.9500 ?
C22 C23 1.437(4) ?
C22 C27 1.444(4) ?
C4 C5 1.375(4) ?
C4 C3 1.377(4) ?
C4 H4 0.9500 ?
C5 H5 0.9500 ?
C7 H7 0.9500 ?
C11 H11A 0.9900 ?
C11 H11B 0.9900 ?
C13 H13A 0.9900 ?
C13 H13B 0.9900 ?
C16 H16 0.9500 ?
C25 C24 1.410(5) ?
C25 H25 0.9500 ?
C19 C18 1.349(5) ?
C19 H19 0.9500 ?
C24 C23 1.349(5) ?
C24 H24 0.9500 ?
C23 H23 0.9500 ?
C18 H18 0.9500 ?
C3 H3 0.9500 ?

loop_
_geom_torsion_atom_site_label_1
_geom_torsion_atom_site_label_2
_geom_torsion_atom_site_label_3
_geom_torsion_atom_site_label_4
_geom_torsion
_geom_torsion_publ_flag
N3 Pt1 N1 C1 110.2(2) y
Pt1 N3 C13 C14 50.8(3) y
N4 Pt1 N2 C10 -60.1(3) y
C27 C14 C15 C16 178.1(3) ?
C13 C14 C15 C16 -6.2(4) ?
C27 C14 C15 C20 -3.0(4) ?
C13 C14 C15 C20 172.7(2) ?
C5 N1 C1 C2 2.4(4) ?
Pt1 N1 C1 C2 -177.8(2) ?
C3 C2 C1 N1 -1.1(5) ?
C10 N2 C6 C7 0.2(4) ?
Pt1 N2 C6 C7 -176.5(2) ?
C13 N3 C12 C11 -81.7(3) ?
Pt1 N3 C12 C11 46.7(2) ?
C6 N2 C10 C9 0.9(4) ?
Pt1 N2 C10 C9 177.5(2) ?
C8 C9 C10 N2 -1.2(4) ?
C10 C9 C8 C7 0.4(5) ?
C20 C21 C22 C23 174.9(3) ?
C20 C21 C22 C27 -3.0(4) ?
C1 N1 C5 C4 -1.5(4) ?
Pt1 N1 C5 C4 178.7(2) ?
C3 C4 C5 N1 -0.7(5) ?
C22 C21 C20 C19 -178.3(3) ?
C22 C21 C20 C15 2.5(4) ?
C14 C15 C20 C21 0.5(4) ?
C16 C15 C20 C21 179.4(3) ?
C14 C15 C20 C19 -178.7(3) ?
C16 C15 C20 C19 0.2(4) ?
N2 C6 C7 C8 -0.9(5) ?
C9 C8 C7 C6 0.6(5) ?
Pt1 N4 C11 C12 26.1(3) ?
N3 C12 C11 N4 -48.5(3) ?
C12 N3 C13 C14 172.3(2) ?
Pt1 N3 C13 C14 50.8(3) ?
C27 C14 C13 N3 -98.9(3) ?
C15 C14 C13 N3 85.4(3) ?
C18 C17 C16 C15 -1.2(5) ?
C14 C15 C16 C17 179.8(3) ?
C20 C15 C16 C17 0.9(4) ?
C15 C14 C27 C26 -175.4(2) ?
C13 C14 C27 C26 9.0(4) ?
C15 C14 C27 C22 2.6(4) ?
C13 C14 C27 C22 -173.0(2) ?
C25 C26 C27 C14 176.2(3) ?
C25 C26 C27 C22 -1.8(4) ?
C21 C22 C27 C14 0.4(4) ?
C23 C22 C27 C14 -177.5(3) ?
C21 C22 C27 C26 178.5(3) ?
C23 C22 C27 C26 0.6(4) ?
C27 C26 C25 C24 1.6(5) ?
C21 C20 C19 C18 179.7(3) ?
C15 C20 C19 C18 -1.1(4) ?
C26 C25 C24 C23 -0.1(5) ?
C25 C24 C23 C22 -1.2(5) ?
C21 C22 C23 C24 -177.0(3) ?
C27 C22 C23 C24 0.9(5) ?
C20 C19 C18 C17 0.9(5) ?
C16 C17 C18 C19 0.2(5) ?
C5 C4 C3 C2 1.9(5) ?
C1 C2 C3 C4 -1.1(5) ?

_cod_database_fobs_code 2020937
